data_4126141
loop_
_publ_author_name
'Gu, Lianghu'
'Wolf, Lawrence M.'
'Zieli\'nski, Adam'
'Thiel, Walter'
'Alcarazo, Manuel'

_publ_section_title
;
 \a-Dicationic Chelating Phosphines: Synthesis and Application to the
 Hydroarylation of Dienes.
;
_journal_issue 13
_journal_name_full 'Journal of the American Chemical Society'
_journal_page_first 4948
_journal_page_last 4953
_journal_paper_doi 10.1021/jacs.7b01441
_journal_volume 139
_journal_year 2017
_chemical_compound_source dichloromethane
_chemical_formula_moiety 'C56 H68 Cl2 N8 P4 Rh2, 4(F6 Sb), 6(C H2 Cl2)'
_chemical_formula_sum 'C62 H80 Cl14 F24 N8 P4 Rh2 Sb4'
_chemical_formula_weight 2706.38
_space_group_crystal_system monoclinic
_space_group_IT_number 14
_space_group_name_Hall '-P 2yn'
_space_group_name_H-M_alt 'P 1 21/n 1'
_symmetry_cell_setting monoclinic
_symmetry_Int_Tables_number 14
_symmetry_space_group_name_Hall '-P 2yn'
_symmetry_space_group_name_H-M 'P 1 21/n 1'
_atom_sites_solution_hydrogens geom
_atom_sites_solution_primary direct
_atom_sites_solution_secondary difmap
_audit_block_code GUN-GB-141
_audit_creation_date 2014-03-19
_audit_creation_method
;
Olex2 1.2
(compiled 2014.03.12 svn.r2899 for OlexSys, GUI svn.r4796)
;
_cell_angle_alpha 90
_cell_angle_beta 92.308(7)
_cell_angle_gamma 90
_cell_formula_units_Z 2
_cell_length_a 13.2883(12)
_cell_length_b 13.0485(16)
_cell_length_c 26.3951(12)
_cell_measurement_reflns_used 136056
_cell_measurement_temperature 100(2)
_cell_measurement_theta_max 33.0997
_cell_measurement_theta_min 2.6365
_cell_volume 4573.0(7)
_computing_cell_refinement 'REVALCCD V. 1.6, 2008'
_computing_data_collection 'DATCOL (Bruker AXS, 2006)'
_computing_data_reduction 'REVALCCD V. 1.6, 2008'
_computing_molecular_graphics 'DIAMOND (Crystal Impact GbR, 1997-2013)'
_computing_publication_material 'Olex2 (Dolomanov et al., 2009)'
_computing_structure_refinement 'SHELXL (Sheldrick, 2013)'
_computing_structure_solution 'SHELXS (Sheldrick, 2013)'
_diffrn_ambient_temperature 100.15
_diffrn_detector_area_resol_mean 18.02
_diffrn_measured_fraction_theta_full 0.996
_diffrn_measured_fraction_theta_max 0.997
_diffrn_measurement_device_type 'Bruker AXS Enraf-Nonius KappaCCD'
_diffrn_measurement_method 'CCD \f- and \w-scans'
_diffrn_radiation_monochromator 'Incoatec Helios focusing multilayer optics'
_diffrn_radiation_type MoK\a
_diffrn_radiation_wavelength 0.71073
_diffrn_reflns_av_R_equivalents 0.0536
_diffrn_reflns_av_unetI/netI 0.0262
_diffrn_reflns_Laue_measured_fraction_full 0.996
_diffrn_reflns_Laue_measured_fraction_max 0.997
_diffrn_reflns_limit_h_max 17
_diffrn_reflns_limit_h_min -17
_diffrn_reflns_limit_k_max 16
_diffrn_reflns_limit_k_min -16
_diffrn_reflns_limit_l_max 34
_diffrn_reflns_limit_l_min -34
_diffrn_reflns_number 87023
_diffrn_reflns_point_group_measured_fraction_full 0.996
_diffrn_reflns_point_group_measured_fraction_max 0.997
_diffrn_reflns_theta_full 25.242
_diffrn_reflns_theta_max 27.500
_diffrn_reflns_theta_min 2.727
_diffrn_source '0.2 x 2mm^2^ focus rotating anode'
_diffrn_standards_number 0
_exptl_absorpt_coefficient_mu 2.088
_exptl_absorpt_correction_T_max 0.94141
_exptl_absorpt_correction_T_min 0.82813
_exptl_absorpt_correction_type gaussian
_exptl_absorpt_process_details 'SADABS (Bruker AXS, 2012)'
_exptl_crystal_colour orange
_exptl_crystal_density_diffrn 1.965
_exptl_crystal_description plate
_exptl_crystal_F_000 2632
_exptl_crystal_size_max 0.10
_exptl_crystal_size_mid 0.07
_exptl_crystal_size_min 0.04
_refine_diff_density_max 3.637
_refine_diff_density_min -1.815
_refine_diff_density_rms 0.203
_refine_ls_extinction_method none
_refine_ls_goodness_of_fit_ref 1.054
_refine_ls_hydrogen_treatment constr
_refine_ls_matrix_type full
_refine_ls_number_parameters 530
_refine_ls_number_reflns 10476
_refine_ls_number_restraints 0
_refine_ls_restrained_S_all 1.054
_refine_ls_R_factor_all 0.0672
_refine_ls_R_factor_gt 0.0593
_refine_ls_shift/su_max 0.002
_refine_ls_shift/su_mean 0.000
_refine_ls_structure_factor_coef Fsqd
_refine_ls_weighting_details 'w=1/[\s^2^(Fo^2^)+(0.0984P)^2^+30.5896P] where P=(Fo^2^+2Fc^2^)/3'
_refine_ls_weighting_scheme calc
_refine_ls_wR_factor_gt 0.1638
_refine_ls_wR_factor_ref 0.1762
_reflns_Friedel_coverage 0.000
_reflns_number_gt 9134
_reflns_number_total 10476
_reflns_threshold_expression 'I > 2\s(I)'
_cod_data_source_file ja7b01441_si_004.cif
_cod_data_source_block 8683sadabs
_cod_depositor_comments
;
The following automatic conversions were performed:

'_symmetry_cell_setting' value 'MONOCLINIC' changed to 'monoclinic'
according to
/home/data/users/saulius/crontab/automatic-downloads/current/ACS/lib/dictionaries/cif_core.dic
dictionary named 'cif_core.dic' version 2.4.2 from 2011-04-26.

Automatic conversion script
Id: cif_fix_values 4973 2017-02-22 13:04:09Z antanas 
;
_cod_original_sg_symbol_Hall '-p 2yn'
_cod_original_sg_symbol_H-M P21/n
_cod_database_code 4126141
_shelx_space_group_comment
;
The symmetry employed for this shelxl refinement is uniquely defined
by the following loop, which should always be used as a source of
symmetry information in preference to the above space-group names.
They are only intended as comments.
;
_olex2_refinement_description
;
1. Fixed Uiso
 At 1.2 times of:
  All C(H) groups, All C(H,H) groups
 At 1.5 times of:
  All C(H,H,H) groups
2. Others
 Fixed Sof: F7A(0.5) F7B(0.5) F8A(0.5) F8B(0.5) F9A(0.5) F9B(0.5) F10A(0.5)
 F10B(0.5) F11A(0.5) F11B(0.5) F12A(0.5) F12B(0.5)
3.a Secondary CH2 refined with riding coordinates:
 C2(H2A,H2B), C3(H3A,H3B), C7(H7A,H7B), C8(H8A,H8B), C99(H99A,H99B), C98(H98A,
 H98B), C97(H97A,H97B)
3.b Aromatic/amide H refined with riding coordinates:
 C12(H12), C13(H13), C14(H14), C15(H15), C18(H18), C19(H19), C20(H20),
 C21(H21), C22(H22), C24(H24), C25(H25), C26(H26), C27(H27), C28(H28)
3.c Idealised Me refined as rotating group:
 C4(H4A,H4B,H4C), C5(H5A,H5B,H5C), C9(H9A,H9B,H9C), C10(H10A,H10B,H10C)
;
_olex2_computing_structure_refinement_long 'ShelXL (Sheldrick, 2008)'
_olex2_computing_structure_solution_long 'ShelXS (Sheldrick, 2008)'
_shelxl_version_number 2014-1

loop_
_space_group_symop_operation_xyz
'x, y, z'
'-x+1/2, y+1/2, -z+1/2'
'-x, -y, -z'
'x-1/2, -y-1/2, z-1/2'

loop_
_atom_site_label
_atom_site_type_symbol
_atom_site_fract_x
_atom_site_fract_y
_atom_site_fract_z
_atom_site_U_iso_or_equiv
_atom_site_adp_type
_atom_site_occupancy
_atom_site_site_symmetry_order
_atom_site_calc_flag
_atom_site_refinement_flags_posn
_atom_site_refinement_flags_occupancy
_atom_site_disorder_assembly
_atom_site_disorder_group
Rh1 Rh 0.04939(3) 0.45324(3) 0.94272(2) 0.01908(11) Uani 1 1 d . . . .
Cl1 Cl -0.10918(9) 0.45179(11) 0.98391(5) 0.0285(3) Uani 1 1 d . . . .
P1 P 0.01243(9) 0.38453(10) 0.87108(5) 0.0198(2) Uani 1 1 d . . . .
P2 P 0.20399(9) 0.44952(10) 0.91674(5) 0.0208(3) Uani 1 1 d . . . .
N1 N -0.1403(3) 0.2574(4) 0.82252(18) 0.0272(9) Uani 1 1 d . . . .
N2 N -0.0925(3) 0.2122(4) 0.89977(17) 0.0268(9) Uani 1 1 d . . . .
N3 N -0.0028(5) 0.5432(4) 0.7960(2) 0.0412(13) Uani 1 1 d . . . .
N4 N -0.1429(4) 0.5153(4) 0.8358(2) 0.0377(12) Uani 1 1 d . . . .
C1 C -0.0792(4) 0.2774(4) 0.86247(19) 0.0223(9) Uani 1 1 d . . . .
C2 C -0.2091(4) 0.1715(5) 0.8342(3) 0.0353(13) Uani 1 1 d . . . .
H2A H -0.2061 0.1165 0.8084 0.042 Uiso 1 1 calc R . . .
H2B H -0.2795 0.1956 0.8360 0.042 Uiso 1 1 calc R . . .
C3 C -0.1685(5) 0.1347(5) 0.8855(3) 0.0392(14) Uani 1 1 d . . . .
H3A H -0.2223 0.1323 0.9103 0.047 Uiso 1 1 calc R . . .
H3B H -0.1377 0.0659 0.8830 0.047 Uiso 1 1 calc R . . .
C4 C -0.1458(5) 0.3028(5) 0.7724(2) 0.0347(12) Uani 1 1 d . . . .
H4A H -0.2054 0.3470 0.7691 0.052 Uiso 1 1 calc GR . . .
H4B H -0.1507 0.2484 0.7468 0.052 Uiso 1 1 calc GR . . .
H4C H -0.0852 0.3437 0.7674 0.052 Uiso 1 1 calc GR . . .
C5 C -0.0339(5) 0.1985(5) 0.9475(2) 0.0357(13) Uani 1 1 d . . . .
H5A H 0.0040 0.1342 0.9463 0.053 Uiso 1 1 calc GR . . .
H5B H -0.0796 0.1963 0.9757 0.053 Uiso 1 1 calc GR . . .
H5C H 0.0130 0.2560 0.9523 0.053 Uiso 1 1 calc GR . . .
C6 C -0.0486(5) 0.4842(4) 0.8290(2) 0.0302(11) Uani 1 1 d . . . .
C7 C -0.0688(8) 0.6300(6) 0.7816(3) 0.060(2) Uani 1 1 d . . . .
H7A H -0.0730 0.6390 0.7444 0.072 Uiso 1 1 calc R . . .
H7B H -0.0436 0.6943 0.7975 0.072 Uiso 1 1 calc R . . .
C8 C -0.1693(7) 0.6016(6) 0.8011(3) 0.054(2) Uani 1 1 d . . . .
H8A H -0.1994 0.6594 0.8195 0.065 Uiso 1 1 calc R . . .
H8B H -0.2165 0.5796 0.7732 0.065 Uiso 1 1 calc R . . .
C9 C 0.1006(6) 0.5413(6) 0.7784(3) 0.052(2) Uani 1 1 d . . . .
H9A H 0.0992 0.5461 0.7413 0.079 Uiso 1 1 calc GR . . .
H9B H 0.1333 0.4772 0.7891 0.079 Uiso 1 1 calc GR . . .
H9C H 0.1383 0.5995 0.7930 0.079 Uiso 1 1 calc GR . . .
C10 C -0.2205(5) 0.4723(6) 0.8662(3) 0.0431(16) Uani 1 1 d . . . .
H10A H -0.2531 0.5273 0.8848 0.065 Uiso 1 1 calc GR . . .
H10B H -0.1904 0.4229 0.8903 0.065 Uiso 1 1 calc GR . . .
H10C H -0.2707 0.4375 0.8441 0.065 Uiso 1 1 calc GR . . .
C11 C 0.1204(4) 0.3312(4) 0.84054(19) 0.0252(10) Uani 1 1 d . . . .
C12 C 0.1176(4) 0.2630(5) 0.7994(2) 0.0305(11) Uani 1 1 d . . . .
H12 H 0.0550 0.2413 0.7844 0.037 Uiso 1 1 calc R . . .
C13 C 0.2071(5) 0.2277(5) 0.7809(2) 0.0365(13) Uani 1 1 d . . . .
H13 H 0.2061 0.1816 0.7530 0.044 Uiso 1 1 calc R . . .
C14 C 0.2996(5) 0.2601(5) 0.8033(3) 0.0384(14) Uani 1 1 d . . . .
H14 H 0.3609 0.2369 0.7899 0.046 Uiso 1 1 calc R . . .
C15 C 0.3023(4) 0.3252(5) 0.8445(2) 0.0339(12) Uani 1 1 d . . . .
H15 H 0.3651 0.3450 0.8599 0.041 Uiso 1 1 calc R . . .
C16 C 0.2125(4) 0.3619(4) 0.8635(2) 0.0259(10) Uani 1 1 d . . . .
C17 C 0.2936(4) 0.4020(4) 0.9645(2) 0.0255(10) Uani 1 1 d . . . .
C18 C 0.2942(4) 0.2976(5) 0.9761(2) 0.0340(12) Uani 1 1 d . . . .
H18 H 0.2546 0.2514 0.9559 0.041 Uiso 1 1 calc R . . .
C19 C 0.3524(5) 0.2612(5) 1.0168(3) 0.0421(15) Uani 1 1 d . . . .
H19 H 0.3524 0.1902 1.0248 0.050 Uiso 1 1 calc R . . .
C20 C 0.4113(5) 0.3292(5) 1.0462(2) 0.0385(14) Uani 1 1 d . . . .
H20 H 0.4516 0.3041 1.0740 0.046 Uiso 1 1 calc R . . .
C21 C 0.4112(5) 0.4317(5) 1.0352(2) 0.0366(13) Uani 1 1 d . . . .
H21 H 0.4513 0.4774 1.0555 0.044 Uiso 1 1 calc R . . .
C22 C 0.3523(4) 0.4694(5) 0.9942(2) 0.0277(11) Uani 1 1 d . . . .
H22 H 0.3523 0.5405 0.9866 0.033 Uiso 1 1 calc R . . .
C23 C 0.2486(4) 0.5726(4) 0.89476(19) 0.0229(10) Uani 1 1 d . . . .
C24 C 0.1815(4) 0.6558(4) 0.8951(2) 0.0291(11) Uani 1 1 d . . . .
H24 H 0.1177 0.6482 0.9096 0.035 Uiso 1 1 calc R . . .
C25 C 0.2083(5) 0.7493(5) 0.8741(2) 0.0355(12) Uani 1 1 d . . . .
H25 H 0.1628 0.8054 0.8740 0.043 Uiso 1 1 calc R . . .
C26 C 0.3022(5) 0.7597(5) 0.8533(2) 0.0361(13) Uani 1 1 d . . . .
H26 H 0.3206 0.8234 0.8389 0.043 Uiso 1 1 calc R . . .
C27 C 0.3692(4) 0.6787(5) 0.8535(2) 0.0330(12) Uani 1 1 d . . . .
H27 H 0.4335 0.6873 0.8395 0.040 Uiso 1 1 calc R . . .
C28 C 0.3433(4) 0.5849(5) 0.8739(2) 0.0270(10) Uani 1 1 d . . . .
H28 H 0.3894 0.5293 0.8737 0.032 Uiso 1 1 calc R . . .
Sb2 Sb 0.51745(4) 0.46187(4) 0.74323(2) 0.04225(14) Uani 1 1 d . . . .
F7A F 0.5077(7) 0.5553(7) 0.6881(3) 0.0320(18) Uiso 0.5 1 d . P A 1
F7B F 0.5177(17) 0.5317(16) 0.6816(9) 0.113(8) Uiso 0.5 1 d . P A 2
F8A F 0.4451(10) 0.3550(10) 0.7111(5) 0.064(4) Uiso 0.5 1 d . P A 1
F8B F 0.4692(10) 0.3601(10) 0.7007(5) 0.061(3) Uiso 0.5 1 d . P A 2
F9A F 0.6344(11) 0.4065(12) 0.7113(6) 0.089(4) Uiso 0.5 1 d . P A 1
F9B F 0.6474(8) 0.4359(8) 0.7342(4) 0.058(2) Uiso 0.5 1 d . P A 2
F10A F 0.6098(16) 0.5476(15) 0.7750(8) 0.120(6) Uiso 0.5 1 d . P A 1
F10B F 0.5625(8) 0.5809(8) 0.7802(4) 0.054(2) Uiso 0.5 1 d . P A 2
F11A F 0.4047(13) 0.5144(13) 0.7662(7) 0.089(5) Uiso 0.5 1 d . P A 1
F11B F 0.3788(7) 0.5000(7) 0.7569(3) 0.0358(18) Uiso 0.5 1 d . P A 2
F12A F 0.5357(7) 0.3651(8) 0.7939(4) 0.049(2) Uiso 0.5 1 d . P A 1
F12B F 0.5186(9) 0.4021(10) 0.8088(5) 0.070(3) Uiso 0.5 1 d . P A 2
Sb1 Sb 0.92788(3) 0.43665(3) 0.64444(2) 0.03601(13) Uani 1 1 d . . . .
F1 F 0.8546(3) 0.3140(3) 0.64654(16) 0.0478(9) Uani 1 1 d . . . .
F2 F 0.8500(3) 0.4908(4) 0.69558(18) 0.0561(11) Uani 1 1 d . . . .
F3 F 0.8347(3) 0.4872(4) 0.59512(18) 0.0557(11) Uani 1 1 d . . . .
F4 F 1.0181(3) 0.3857(4) 0.69491(15) 0.0461(10) Uani 1 1 d . . . .
F5 F 1.0064(3) 0.3841(3) 0.59288(15) 0.0446(9) Uani 1 1 d . . . .
F6 F 0.9996(4) 0.5581(4) 0.6430(2) 0.0655(13) Uani 1 1 d . . . .
Cl6 Cl -0.31331(18) 0.24253(16) 0.99938(9) 0.0623(5) Uani 1 1 d . . . .
Cl7 Cl -0.42596(17) 0.29220(19) 0.90589(9) 0.0634(5) Uani 1 1 d . . . .
C99 C -0.4143(6) 0.2082(7) 0.9584(3) 0.0553(19) Uani 1 1 d . . . .
H99A H -0.4774 0.2096 0.9772 0.066 Uiso 1 1 calc R . . .
H99B H -0.4043 0.1374 0.9462 0.066 Uiso 1 1 calc R . . .
Cl4 Cl 0.10184(14) 0.30194(13) 1.07472(7) 0.0486(4) Uani 1 1 d . . . .
Cl5 Cl 0.01899(15) 0.09743(14) 1.06992(8) 0.0512(4) Uani 1 1 d . . . .
C98 C 0.1202(6) 0.1719(6) 1.0921(3) 0.0504(17) Uani 1 1 d . . . .
H98A H 0.1831 0.1462 1.0777 0.061 Uiso 1 1 calc R . . .
H98B H 0.1272 0.1664 1.1295 0.061 Uiso 1 1 calc R . . .
Cl2 Cl 0.2158(3) 0.0407(2) 0.87375(12) 0.0873(9) Uani 1 1 d . . . .
Cl3 Cl 0.20591(19) 0.02053(19) 0.98242(9) 0.0650(5) Uani 1 1 d . . . .
C97 C 0.2855(7) 0.0074(8) 0.9290(4) 0.062(2) Uani 1 1 d . . . .
H97A H 0.3449 0.0528 0.9334 0.075 Uiso 1 1 calc R . . .
H97B H 0.3095 -0.0642 0.9266 0.075 Uiso 1 1 calc R . . .

loop_
_atom_site_aniso_label
_atom_site_aniso_U_11
_atom_site_aniso_U_22
_atom_site_aniso_U_33
_atom_site_aniso_U_23
_atom_site_aniso_U_13
_atom_site_aniso_U_12
Rh1 0.01363(18) 0.0267(2) 0.01680(19) -0.00317(13) -0.00051(13) -0.00421(13)
Cl1 0.0172(5) 0.0445(7) 0.0241(6) -0.0123(5) 0.0021(4) -0.0089(5)
P1 0.0180(5) 0.0237(6) 0.0176(5) -0.0014(4) -0.0020(4) -0.0045(4)
P2 0.0141(5) 0.0275(6) 0.0207(6) -0.0029(5) 0.0000(4) -0.0045(4)
N1 0.022(2) 0.028(2) 0.031(2) -0.0083(18) -0.0060(17) -0.0033(17)
N2 0.027(2) 0.026(2) 0.027(2) -0.0001(17) 0.0017(17) -0.0087(18)
N3 0.061(4) 0.032(3) 0.030(3) 0.007(2) -0.011(2) -0.011(2)
N4 0.051(3) 0.030(3) 0.030(2) -0.002(2) -0.015(2) 0.010(2)
C1 0.018(2) 0.024(2) 0.025(2) -0.0033(19) -0.0004(18) -0.0003(18)
C2 0.022(3) 0.036(3) 0.048(3) -0.016(3) 0.002(2) -0.011(2)
C3 0.039(3) 0.033(3) 0.046(3) -0.004(3) 0.009(3) -0.019(3)
C4 0.035(3) 0.039(3) 0.029(3) -0.006(2) -0.012(2) 0.000(2)
C5 0.042(3) 0.032(3) 0.032(3) 0.009(2) -0.004(2) -0.007(2)
C6 0.041(3) 0.025(3) 0.023(2) 0.000(2) -0.008(2) -0.006(2)
C7 0.107(7) 0.029(3) 0.042(4) 0.008(3) -0.024(4) 0.000(4)
C8 0.085(6) 0.038(4) 0.038(3) -0.004(3) -0.021(4) 0.021(4)
C9 0.065(5) 0.061(5) 0.030(3) 0.014(3) -0.008(3) -0.038(4)
C10 0.040(3) 0.055(4) 0.034(3) -0.011(3) -0.008(3) 0.018(3)
C11 0.021(2) 0.032(3) 0.023(2) -0.004(2) 0.0033(18) -0.007(2)
C12 0.028(3) 0.035(3) 0.028(3) -0.010(2) 0.000(2) -0.008(2)
C13 0.035(3) 0.043(3) 0.032(3) -0.011(2) 0.008(2) -0.006(3)
C14 0.030(3) 0.041(3) 0.045(3) -0.014(3) 0.011(3) -0.002(2)
C15 0.023(3) 0.041(3) 0.038(3) -0.011(2) 0.005(2) -0.007(2)
C16 0.021(2) 0.032(3) 0.025(2) -0.007(2) 0.0042(19) -0.005(2)
C17 0.017(2) 0.034(3) 0.025(2) -0.002(2) -0.0013(18) -0.0025(19)
C18 0.027(3) 0.038(3) 0.037(3) 0.001(2) -0.003(2) -0.006(2)
C19 0.032(3) 0.040(3) 0.053(4) 0.011(3) -0.005(3) -0.001(3)
C20 0.029(3) 0.050(4) 0.036(3) 0.009(3) -0.008(2) 0.002(3)
C21 0.025(3) 0.051(4) 0.033(3) -0.002(3) -0.009(2) -0.004(2)
C22 0.022(2) 0.034(3) 0.027(3) -0.002(2) -0.004(2) -0.001(2)
C23 0.020(2) 0.028(2) 0.021(2) -0.0034(18) -0.0005(18) -0.0080(19)
C24 0.024(2) 0.031(3) 0.032(3) 0.001(2) 0.004(2) -0.004(2)
C25 0.033(3) 0.032(3) 0.041(3) 0.002(2) -0.002(2) -0.002(2)
C26 0.041(3) 0.037(3) 0.030(3) 0.002(2) 0.002(2) -0.014(3)
C27 0.029(3) 0.044(3) 0.027(3) 0.000(2) 0.005(2) -0.013(2)
C28 0.021(2) 0.036(3) 0.024(2) -0.004(2) 0.0010(19) -0.008(2)
Sb2 0.0411(3) 0.0409(3) 0.0443(3) 0.00397(18) -0.00352(19) -0.00842(18)
Sb1 0.0317(2) 0.0392(2) 0.0365(2) -0.00708(16) -0.00661(16) 0.01153(16)
F1 0.044(2) 0.048(2) 0.050(2) -0.0038(18) -0.0009(18) -0.0025(18)
F2 0.053(3) 0.061(3) 0.055(3) -0.013(2) 0.003(2) 0.026(2)
F3 0.051(2) 0.058(3) 0.057(3) 0.002(2) -0.017(2) 0.024(2)
F4 0.037(2) 0.065(3) 0.0359(19) -0.0076(18) -0.0065(15) 0.0164(18)
F5 0.039(2) 0.058(2) 0.0368(19) -0.0084(17) 0.0014(15) 0.0083(18)
F6 0.073(3) 0.045(3) 0.078(4) 0.003(2) -0.006(3) -0.007(2)
Cl6 0.0734(13) 0.0475(10) 0.0641(12) -0.0116(9) -0.0200(10) 0.0033(9)
Cl7 0.0549(11) 0.0703(13) 0.0638(12) -0.0102(10) -0.0124(9) 0.0112(10)
C99 0.047(4) 0.062(5) 0.057(5) -0.012(4) 0.005(3) -0.011(4)
Cl4 0.0517(10) 0.0378(8) 0.0560(10) -0.0051(7) -0.0022(8) 0.0038(7)
Cl5 0.0518(10) 0.0435(9) 0.0575(10) 0.0031(8) -0.0061(8) -0.0028(7)
C98 0.053(4) 0.038(4) 0.059(4) -0.001(3) -0.017(3) 0.006(3)
Cl2 0.114(2) 0.0705(16) 0.0751(17) 0.0219(13) -0.0189(16) -0.0052(15)
Cl3 0.0720(14) 0.0595(12) 0.0630(12) -0.0062(10) -0.0024(10) -0.0003(10)
C97 0.056(5) 0.063(5) 0.068(5) -0.008(4) -0.006(4) 0.005(4)

loop_
_atom_type_symbol
_atom_type_description
_atom_type_scat_dispersion_real
_atom_type_scat_dispersion_imag
_atom_type_scat_source
C C 0.0033 0.0016 'International Tables Vol C Tables 4.2.6.8 and 6.1.1.4'
H H 0.0000 0.0000 'International Tables Vol C Tables 4.2.6.8 and 6.1.1.4'
Cl Cl 0.1484 0.1585 'International Tables Vol C Tables 4.2.6.8 and 6.1.1.4'
F F 0.0171 0.0103 'International Tables Vol C Tables 4.2.6.8 and 6.1.1.4'
N N 0.0061 0.0033 'International Tables Vol C Tables 4.2.6.8 and 6.1.1.4'
P P 0.1023 0.0942 'International Tables Vol C Tables 4.2.6.8 and 6.1.1.4'
Rh Rh -1.1178 0.9187 'International Tables Vol C Tables 4.2.6.8 and 6.1.1.4'
Sb Sb -0.5866 1.5461 'International Tables Vol C Tables 4.2.6.8 and 6.1.1.4'

loop_
_exptl_crystal_face_index_h
_exptl_crystal_face_index_k
_exptl_crystal_face_index_l
_exptl_crystal_face_perp_dist
1.00 0.00 -1.00 0.0200
-1.00 0.00 1.00 0.0200
0.00 0.00 1.00 0.0350
0.00 0.00 -1.00 0.0350
0.00 1.00 -1.00 0.0500
0.00 -1.00 -1.00 0.0500

loop_
_geom_angle_atom_site_label_1
_geom_angle_atom_site_label_2
_geom_angle_atom_site_label_3
_geom_angle
_geom_angle_site_symmetry_1
_geom_angle_site_symmetry_3
Cl1 Rh1 Cl1 84.68(4) 3_567 .
P1 Rh1 Cl1 170.70(5) . 3_567
P1 Rh1 Cl1 102.85(5) . .
P1 Rh1 P2 84.18(5) . .
P2 Rh1 Cl1 88.85(5) . 3_567
P2 Rh1 Cl1 171.25(5) . .
Rh1 Cl1 Rh1 95.32(4) 3_567 .
C1 P1 Rh1 123.38(17) . .
C1 P1 C6 100.6(2) . .
C6 P1 Rh1 108.21(18) . .
C11 P1 Rh1 113.43(17) . .
C11 P1 C1 100.6(2) . .
C11 P1 C6 109.5(3) . .
C16 P2 Rh1 110.11(17) . .
C17 P2 Rh1 112.87(17) . .
C17 P2 C16 105.3(3) . .
C17 P2 C23 108.2(2) . .
C23 P2 Rh1 113.75(18) . .
C23 P2 C16 106.1(2) . .
C1 N1 C2 110.1(5) . .
C1 N1 C4 130.6(5) . .
C4 N1 C2 119.2(5) . .
C1 N2 C3 111.4(5) . .
C1 N2 C5 129.6(5) . .
C5 N2 C3 118.3(5) . .
C6 N3 C7 109.3(7) . .
C6 N3 C9 131.0(6) . .
C9 N3 C7 119.2(6) . .
C6 N4 C8 110.3(6) . .
C6 N4 C10 130.5(5) . .
C10 N4 C8 118.8(6) . .
N1 C1 P1 128.2(4) . .
N2 C1 P1 120.0(4) . .
N2 C1 N1 111.7(5) . .
N1 C2 C3 102.9(4) . .
N2 C3 C2 103.2(5) . .
N3 C6 P1 126.3(5) . .
N3 C6 N4 111.6(5) . .
N4 C6 P1 121.2(4) . .
N3 C7 C8 104.6(6) . .
N4 C8 C7 102.0(6) . .
C12 C11 P1 126.2(4) . .
C16 C11 P1 113.0(4) . .
C16 C11 C12 120.7(5) . .
C13 C12 C11 119.2(5) . .
C12 C13 C14 120.1(5) . .
C15 C14 C13 120.7(6) . .
C14 C15 C16 119.9(5) . .
C11 C16 P2 115.7(4) . .
C15 C16 P2 125.0(4) . .
C15 C16 C11 119.4(5) . .
C18 C17 P2 119.0(4) . .
C22 C17 P2 120.9(4) . .
C22 C17 C18 119.5(5) . .
C19 C18 C17 120.2(6) . .
C18 C19 C20 119.7(6) . .
C21 C20 C19 120.6(6) . .
C20 C21 C22 120.2(6) . .
C17 C22 C21 119.8(6) . .
C24 C23 P2 117.8(4) . .
C28 C23 P2 122.5(4) . .
C28 C23 C24 119.5(5) . .
C25 C24 C23 120.2(5) . .
C26 C25 C24 119.4(6) . .
C27 C26 C25 120.8(6) . .
C26 C27 C28 120.4(5) . .
C27 C28 C23 119.7(5) . .
F7A Sb2 F9A 86.4(5) . .
F7B Sb2 F10B 92.1(7) . .
F7B Sb2 F11B 94.1(7) . .
F7B Sb2 F12B 175.0(8) . .
F8A Sb2 F7A 96.5(5) . .
F8A Sb2 F9A 86.1(6) . .
F8B Sb2 F7B 80.4(8) . .
F8B Sb2 F10B 172.1(5) . .
F8B Sb2 F11B 89.3(5) . .
F8B Sb2 F12B 104.5(6) . .
F9B Sb2 F7B 86.6(8) . .
F9B Sb2 F8B 95.6(6) . .
F9B Sb2 F10B 86.4(5) . .
F9B Sb2 F11B 175.1(5) . .
F9B Sb2 F12B 94.1(5) . .
F10A Sb2 F7A 89.0(7) . .
F10A Sb2 F8A 168.2(8) . .
F10A Sb2 F9A 83.9(8) . .
F10A Sb2 F12A 91.2(7) . .
F10B Sb2 F11B 88.7(4) . .
F11A Sb2 F7A 88.9(6) . .
F11A Sb2 F8A 91.0(7) . .
F11A Sb2 F9A 174.1(7) . .
F11A Sb2 F10A 99.6(9) . .
F11A Sb2 F12A 96.0(6) . .
F12A Sb2 F7A 174.9(4) . .
F12A Sb2 F8A 82.5(5) . .
F12A Sb2 F9A 88.6(5) . .
F12B Sb2 F10B 83.0(5) . .
F12B Sb2 F11B 84.8(5) . .
F1 Sb1 F3 89.5(2) . .
F1 Sb1 F4 89.7(2) . .
F1 Sb1 F5 90.79(19) . .
F2 Sb1 F1 89.9(2) . .
F2 Sb1 F3 89.9(2) . .
F2 Sb1 F4 88.74(18) . .
F2 Sb1 F5 179.3(2) . .
F4 Sb1 F3 178.4(2) . .
F5 Sb1 F3 89.77(19) . .
F5 Sb1 F4 91.57(17) . .
F6 Sb1 F1 179.4(2) . .
F6 Sb1 F2 89.5(3) . .
F6 Sb1 F3 90.6(2) . .
F6 Sb1 F4 90.2(2) . .
F6 Sb1 F5 89.8(2) . .
Cl6 C99 Cl7 111.5(5) . .
Cl5 C98 Cl4 110.5(4) . .
Cl2 C97 Cl3 108.7(5) . .

loop_
_geom_bond_atom_site_label_1
_geom_bond_atom_site_label_2
_geom_bond_distance
_geom_bond_site_symmetry_2
Rh1 Cl1 2.4099(13) .
Rh1 Cl1 2.4070(12) 3_567
Rh1 P1 2.1319(13) .
Rh1 P2 2.1924(13) .
Cl1 Rh1 2.4070(12) 3_567
P1 C1 1.862(5) .
P1 C6 1.872(6) .
P1 C11 1.812(5) .
P2 C16 1.819(5) .
P2 C17 1.808(5) .
P2 C23 1.815(5) .
N1 C1 1.330(6) .
N1 C2 1.487(7) .
N1 C4 1.449(8) .
N2 C1 1.319(7) .
N2 C3 1.467(7) .
N2 C5 1.464(7) .
N3 C6 1.331(8) .
N3 C7 1.472(10) .
N3 C9 1.467(11) .
N4 C6 1.336(9) .
N4 C8 1.485(8) .
N4 C10 1.445(10) .
C2 C3 1.515(10) .
C7 C8 1.496(14) .
C11 C12 1.404(7) .
C11 C16 1.402(7) .
C12 C13 1.383(8) .
C13 C14 1.408(9) .
C14 C15 1.379(8) .
C15 C16 1.397(8) .
C17 C18 1.396(8) .
C17 C22 1.396(7) .
C18 C19 1.384(9) .
C19 C20 1.396(10) .
C20 C21 1.369(10) .
C21 C22 1.399(8) .
C23 C24 1.406(8) .
C23 C28 1.404(7) .
C24 C25 1.391(8) .
C25 C26 1.390(9) .
C26 C27 1.383(10) .
C27 C28 1.385(8) .
Sb2 F7A 1.899(9) .
Sb2 F7B 1.87(2) .
Sb2 F8A 1.876(14) .
Sb2 F8B 1.838(13) .
Sb2 F9A 1.937(15) .
Sb2 F9B 1.786(11) .
Sb2 F10A 1.84(2) .
Sb2 F10B 1.917(10) .
Sb2 F11A 1.777(17) .
Sb2 F11B 1.956(9) .
Sb2 F12A 1.848(9) .
Sb2 F12B 1.897(12) .
Sb1 F1 1.875(4) .
Sb1 F2 1.872(4) .
Sb1 F3 1.880(4) .
Sb1 F4 1.878(4) .
Sb1 F5 1.877(4) .
Sb1 F6 1.850(5) .
Cl6 C99 1.748(8) .
Cl7 C99 1.770(9) .
Cl4 C98 1.772(8) .
Cl5 C98 1.742(8) .
Cl2 C97 1.752(10) .
Cl3 C97 1.804(10) .
